data_4513880
loop_
_publ_author_name
'Kumar, Dinesh'
'Vemula, Sandeep R.'
'Cook, Gregory R.'

_publ_section_title
;
 Merging C--H Bond Functionalization with Amide Alcoholysis: En Route to
 2-Aminopyridines
;
_journal_issue 6
_journal_name_full 'ACS Catalysis'
_journal_page_first 3531
_journal_paper_doi 10.1021/acscatal.6b00728
_journal_volume 6
_journal_year 2016
_chemical_formula_moiety 'C26 H20 N2 O'
_chemical_formula_sum 'C26 H20 N2 O'
_chemical_formula_weight 376.44
_space_group_crystal_system triclinic
_space_group_IT_number 2
_space_group_name_Hall '-P 1'
_space_group_name_H-M_alt 'P -1'
_symmetry_space_group_name_Hall '-P 1'
_symmetry_space_group_name_H-M 'P -1'
_atom_sites_solution_hydrogens geom
_atom_sites_solution_primary direct
_audit_creation_date 2015-09-17
_audit_creation_method
;
Olex2 1.2
(compiled 2015.01.26 svn.r3150 for OlexSys, GUI svn.r4998)
;
_cell_angle_alpha 66.910(2)
_cell_angle_beta 68.341(3)
_cell_angle_gamma 69.341(2)
_cell_formula_units_Z 4
_cell_length_a 12.5358(5)
_cell_length_b 12.9306(5)
_cell_length_c 14.2350(6)
_cell_measurement_reflns_used 6092
_cell_measurement_temperature 100(2)
_cell_measurement_theta_max 66.691
_cell_measurement_theta_min 5.916
_cell_volume 1913.41(14)
_computing_cell_refinement 'SAINT v8.34A (Bruker, 2013)'
_computing_data_reduction 'SAINT v8.34A (Bruker, 2013)'
_computing_molecular_graphics 'Olex2 (Dolomanov et al., 2009)'
_computing_publication_material 'Olex2 (Dolomanov et al., 2009)'
_computing_structure_refinement 'XL (Sheldrick, 2008)'
_computing_structure_solution 'XS (Sheldrick, 2008)'
_diffrn_ambient_temperature 100.0
_diffrn_measured_fraction_theta_full 0.958
_diffrn_measured_fraction_theta_max 0.958
_diffrn_measurement_device_type 'Bruker APEX-II CCD'
_diffrn_measurement_method '\f and \w scans'
_diffrn_radiation_type CuK\a
_diffrn_radiation_wavelength 1.54178
_diffrn_reflns_av_R_equivalents 0.0559
_diffrn_reflns_av_unetI/netI 0.0751
_diffrn_reflns_Laue_measured_fraction_full 0.958
_diffrn_reflns_Laue_measured_fraction_max 0.958
_diffrn_reflns_limit_h_max 14
_diffrn_reflns_limit_h_min -14
_diffrn_reflns_limit_k_max 15
_diffrn_reflns_limit_k_min -15
_diffrn_reflns_limit_l_max 16
_diffrn_reflns_limit_l_min -16
_diffrn_reflns_number 15820
_diffrn_reflns_point_group_measured_fraction_full 0.958
_diffrn_reflns_point_group_measured_fraction_max 0.958
_diffrn_reflns_theta_full 66.724
_diffrn_reflns_theta_max 66.723
_diffrn_reflns_theta_min 5.916
_diffrn_standards_number 0
_exptl_absorpt_coefficient_mu 0.627
_exptl_absorpt_correction_T_max 0.7528
_exptl_absorpt_correction_T_min 0.5984
_exptl_absorpt_correction_type multi-scan
_exptl_absorpt_process_details
'SADABS-2014/5 (Bruker,2014/5) was used for absorption correction. wR2(int) was 0.1233 before and 0.0654 after correction. The Ratio of minimum to maximum transmission is 0.7949. The \l/2 correction factor is 0.00150.'
_exptl_crystal_colour yellow
_exptl_crystal_colour_primary yellow
_exptl_crystal_density_diffrn 1.307
_exptl_crystal_description plate
_exptl_crystal_F_000 792
_exptl_crystal_size_max 0.202
_exptl_crystal_size_mid 0.126
_exptl_crystal_size_min 0.058
_refine_diff_density_max 0.377
_refine_diff_density_min -0.269
_refine_diff_density_rms 0.067
_refine_ls_extinction_method none
_refine_ls_goodness_of_fit_ref 1.056
_refine_ls_hydrogen_treatment constr
_refine_ls_matrix_type full
_refine_ls_number_parameters 525
_refine_ls_number_reflns 6483
_refine_ls_number_restraints 0
_refine_ls_restrained_S_all 1.056
_refine_ls_R_factor_all 0.0937
_refine_ls_R_factor_gt 0.0675
_refine_ls_shift/su_max 0.000
_refine_ls_shift/su_mean 0.000
_refine_ls_structure_factor_coef Fsqd
_refine_ls_weighting_details 'w=1/[\s^2^(Fo^2^)+(0.0942P)^2^+1.6022P] where P=(Fo^2^+2Fc^2^)/3'
_refine_ls_weighting_scheme calc
_refine_ls_wR_factor_gt 0.1885
_refine_ls_wR_factor_ref 0.2035
_reflns_Friedel_coverage 0.000
_reflns_number_gt 4626
_reflns_number_total 6483
_reflns_threshold_expression 'I > 2\s(I)'
_cod_data_source_file cs6b00728_si_004.cif
_cod_data_source_block cu_syr1_0m
_cod_depositor_comments 'Adding full bibliography for 4513878--4513880.cif.'
_cod_database_code 4513880
_shelx_space_group_comment
;
The symmetry employed for this shelxl refinement is uniquely defined
by the following loop, which should always be used as a source of
symmetry information in preference to the above space-group names.
They are only intended as comments.
;
_shelx_estimated_absorpt_t_max 0.965
_shelx_estimated_absorpt_t_min 0.884
_olex2_refinement_description
;
1. Fixed Uiso
 At 1.2 times of:
  All C(H) groups, All C(H,H) groups
 At 1.5 times of:
  All C(H,H,H) groups
2.a Secondary CH2 refined with riding coordinates:
 C16(H16A,H16B), C22(H22A,H22B)
2.b Aromatic/amide H refined with riding coordinates:
 C7(H7), C8(H8), C10(H10), C11(H11), C12(H12), C13(H13), C15(H15), C17(H17),
 C18(H18), C19(H19), C1A(H1A), C1C(H1C), C1D(H1D), C1E(H1E), C1F(H1F), C1G(H1G),
  C1K(H1K), C1L(H1L), C1O(H1O), C1R(H1R), C1S(H1S), C1T(H1T), C1V(H1V),
 C1X(H1X), C1Y(H1Y), C1Z(H1Z), C20(H20), C23(H23), C24(H24), C25(H25)
2.c Idealised Me refined as rotating group:
 C1B(H1BA,H1BB,H1BC), C21(H21A,H21B,H21C)
;
_shelx_shelxl_version_number 2014/7
_olex2_submission_special_instructions 'No special instructions were received'

loop_
_space_group_symop_operation_xyz
'x, y, z'
'-x, -y, -z'

loop_
_atom_site_label
_atom_site_type_symbol
_atom_site_fract_x
_atom_site_fract_y
_atom_site_fract_z
_atom_site_U_iso_or_equiv
_atom_site_adp_type
_atom_site_occupancy
_atom_site_site_symmetry_order
_atom_site_calc_flag
_atom_site_refinement_flags_posn
O O 0.7172(2) 0.58566(18) 0.41226(18) 0.0349(6) Uani 1 1 d .
N0AA N 0.7301(2) 0.3945(2) 0.4391(2) 0.0263(6) Uani 1 1 d .
N N 0.8464(2) 0.3082(2) 0.2990(2) 0.0310(6) Uani 1 1 d .
C C 0.8639(3) 0.4947(3) 0.2866(3) 0.0291(7) Uani 1 1 d .
C1 C 0.7661(3) 0.5010(3) 0.3815(3) 0.0289(7) Uani 1 1 d .
C2 C 0.7655(3) 0.3078(3) 0.3896(3) 0.0292(7) Uani 1 1 d .
C3 C 0.6516(3) 0.3805(2) 0.5427(2) 0.0257(6) Uani 1 1 d .
C4 C 0.5948(3) 0.2938(3) 0.5889(2) 0.0270(7) Uani 1 1 d .
C5 C 0.9012(3) 0.3984(3) 0.2504(3) 0.0301(7) Uani 1 1 d .
C6 C 0.6199(3) 0.2099(3) 0.5342(3) 0.0283(7) Uani 1 1 d .
C7 C 0.7056(3) 0.2168(3) 0.4412(3) 0.0312(7) Uani 1 1 d .
H7 H 0.7268 0.1580 0.4089 0.037 Uiso 1 1 calc R
C8 C 0.6272(3) -0.0013(3) 0.6012(3) 0.0331(7) Uani 1 1 d .
H8 H 0.7105 -0.0170 0.5886 0.040 Uiso 1 1 calc R
C9 C 0.5594(3) 0.1136(3) 0.5805(3) 0.0300(7) Uani 1 1 d .
C10 C 1.0123(3) 0.5821(3) 0.1437(3) 0.0380(8) Uani 1 1 d .
H10 H 1.0509 0.6438 0.1074 0.046 Uiso 1 1 calc R
C11 C 0.7539(3) 0.4205(3) 0.6388(3) 0.0318(7) Uani 1 1 d .
H11 H 0.8216 0.3647 0.6151 0.038 Uiso 1 1 calc R
C12 C 0.5581(4) 0.5851(3) 0.7063(3) 0.0419(9) Uani 1 1 d .
H12 H 0.4913 0.6425 0.7285 0.050 Uiso 1 1 calc R
C13 C 0.9964(3) 0.3955(3) 0.1585(3) 0.0358(8) Uani 1 1 d .
H13 H 1.0226 0.3315 0.1317 0.043 Uiso 1 1 calc R
C14 C 0.6534(3) 0.4492(2) 0.6054(2) 0.0262(7) Uani 1 1 d .
C15 C 0.5728(3) -0.0922(3) 0.6402(3) 0.0388(8) Uani 1 1 d .
H15 H 0.6190 -0.1699 0.6539 0.047 Uiso 1 1 calc R
C16 C 0.5217(3) 0.2707(3) 0.7033(2) 0.0294(7) Uani 1 1 d .
H16A H 0.4562 0.2385 0.7128 0.035 Uiso 1 1 calc R
H16B H 0.4865 0.3446 0.7210 0.035 Uiso 1 1 calc R
C17 C 0.4379(3) 0.1350(3) 0.5992(3) 0.0329(7) Uani 1 1 d .
H17 H 0.3911 0.2124 0.5854 0.039 Uiso 1 1 calc R
C18 C 0.9182(3) 0.5877(3) 0.2316(3) 0.0341(7) Uani 1 1 d .
H18 H 0.8900 0.6543 0.2551 0.041 Uiso 1 1 calc R
C19 C 0.3849(3) 0.0433(3) 0.6379(3) 0.0390(8) Uani 1 1 d .
H19 H 0.3018 0.0585 0.6500 0.047 Uiso 1 1 calc R
C1A C 0.4516(4) -0.0700(3) 0.6592(3) 0.0408(8) Uani 1 1 d .
H1A H 0.4144 -0.1323 0.6866 0.049 Uiso 1 1 calc R
C1B C 0.5969(3) 0.1857(3) 0.7784(3) 0.0370(8) Uani 1 1 d .
H1BA H 0.6259 0.1103 0.7652 0.056 Uiso 1 1 calc GR
H1BB H 0.5488 0.1768 0.8519 0.056 Uiso 1 1 calc GR
H1BC H 0.6643 0.2154 0.7662 0.056 Uiso 1 1 calc GR
C1C C 0.5551(3) 0.5323(3) 0.6395(3) 0.0334(7) Uani 1 1 d .
H1C H 0.4859 0.5528 0.6170 0.040 Uiso 1 1 calc R
C1D C 0.7565(4) 0.4723(3) 0.7066(3) 0.0418(9) Uani 1 1 d .
H1D H 0.8254 0.4515 0.7296 0.050 Uiso 1 1 calc R
C1E C 1.0510(3) 0.4854(3) 0.1081(3) 0.0389(8) Uani 1 1 d .
H1E H 1.1166 0.4818 0.0475 0.047 Uiso 1 1 calc R
C1F C 0.6577(4) 0.5547(3) 0.7406(3) 0.0453(10) Uani 1 1 d .
H1F H 0.6589 0.5900 0.7874 0.054 Uiso 1 1 calc R
O0AA O 0.9896(2) 0.8258(2) 0.18379(19) 0.0354(5) Uani 1 1 d .
N1AA N 1.0996(2) 0.9335(2) 0.1882(2) 0.0283(6) Uani 1 1 d .
N2AA N 1.0739(3) 0.9631(2) 0.3527(2) 0.0334(6) Uani 1 1 d .
C1G C 1.1668(3) 1.0843(3) 0.1931(3) 0.0319(7) Uani 1 1 d .
H1G H 1.1724 1.1261 0.2323 0.038 Uiso 1 1 calc R
C1H C 1.1580(3) 0.9586(3) 0.0779(3) 0.0298(7) Uani 1 1 d .
C1I C 1.0159(3) 0.8760(3) 0.4062(3) 0.0309(7) Uani 1 1 d .
C1J C 1.0214(3) 0.8578(3) 0.2374(3) 0.0303(7) Uani 1 1 d .
C1K C 1.2546(3) 1.3063(3) -0.0514(3) 0.0316(7) Uani 1 1 d .
H1K H 1.1992 1.3103 -0.0845 0.038 Uiso 1 1 calc R
C1L C 1.2771(3) 0.6837(3) -0.0015(3) 0.0337(7) Uani 1 1 d .
H1L H 1.3271 0.6088 0.0191 0.040 Uiso 1 1 calc R
C1M C 1.1113(3) 0.9906(3) 0.2494(3) 0.0299(7) Uani 1 1 d .
C1N C 0.9845(3) 0.8247(3) 0.3524(3) 0.0314(7) Uani 1 1 d .
C1O C 1.3529(3) 1.2126(3) 0.0867(3) 0.0323(7) Uani 1 1 d .
H1O H 1.3654 1.1521 0.1494 0.039 Uiso 1 1 calc R
C1P C 1.2091(3) 1.0502(3) 0.0261(3) 0.0290(7) Uani 1 1 d .
C1Q C 1.1769(3) 0.8717(3) 0.0244(3) 0.0300(7) Uani 1 1 d .
C1R C 0.9195(3) 0.7559(3) 0.5727(3) 0.0383(8) Uani 1 1 d .
H1R H 0.8995 0.7301 0.6480 0.046 Uiso 1 1 calc R
C1S C 1.2511(3) 0.7625(3) 0.0532(3) 0.0313(7) Uani 1 1 d .
H1S H 1.2843 0.7413 0.1103 0.038 Uiso 1 1 calc R
C1T C 1.3151(3) 1.3922(3) -0.0929(3) 0.0356(8) Uani 1 1 d .
H1T H 1.3006 1.4547 -0.1539 0.043 Uiso 1 1 calc R
C1U C 1.2123(3) 1.1173(3) 0.0866(3) 0.0292(7) Uani 1 1 d .
C1V C 1.1566(3) 0.8223(3) -0.1146(3) 0.0354(8) Uani 1 1 d .
H1V H 1.1245 0.8434 -0.1723 0.042 Uiso 1 1 calc R
C1W C 1.2736(3) 1.2139(3) 0.0382(3) 0.0306(7) Uani 1 1 d .
C1X C 0.9822(3) 0.8396(3) 0.5175(3) 0.0364(8) Uani 1 1 d .
H1X H 1.0030 0.8732 0.5549 0.044 Uiso 1 1 calc R
C1Y C 1.4138(3) 1.2995(3) 0.0438(3) 0.0365(8) Uani 1 1 d .
H1Y H 1.4677 1.2972 0.0776 0.044 Uiso 1 1 calc R
C1Z C 0.9175(3) 0.7423(3) 0.4096(3) 0.0395(8) Uani 1 1 d .
H1Z H 0.8946 0.7095 0.3731 0.047 Uiso 1 1 calc R
C20 C 1.1289(3) 0.9011(3) -0.0593(3) 0.0328(7) Uani 1 1 d .
H20 H 1.0770 0.9751 -0.0790 0.039 Uiso 1 1 calc R
C21 C 1.4071(3) 0.9989(3) -0.0987(3) 0.0392(8) Uani 1 1 d .
H21A H 1.4520 1.0162 -0.1735 0.059 Uiso 1 1 calc GR
H21B H 1.4082 0.9162 -0.0696 0.059 Uiso 1 1 calc GR
H21C H 1.4429 1.0183 -0.0591 0.059 Uiso 1 1 calc GR
C22 C 1.2797(3) 1.0703(3) -0.0892(3) 0.0316(7) Uani 1 1 d .
H22A H 1.2788 1.1536 -0.1230 0.038 Uiso 1 1 calc R
H22B H 1.2426 1.0487 -0.1271 0.038 Uiso 1 1 calc R
C23 C 1.3971(3) 1.3882(3) -0.0464(3) 0.0374(8) Uani 1 1 d .
H23 H 1.4408 1.4458 -0.0765 0.045 Uiso 1 1 calc R
C24 C 0.8846(4) 0.7084(3) 0.5186(3) 0.0423(9) Uani 1 1 d .
H24 H 0.8383 0.6529 0.5572 0.051 Uiso 1 1 calc R
C25 C 1.2302(3) 0.7143(3) -0.0857(3) 0.0344(7) Uani 1 1 d .
H25 H 1.2489 0.6609 -0.1233 0.041 Uiso 1 1 calc R

loop_
_atom_site_aniso_label
_atom_site_aniso_U_11
_atom_site_aniso_U_22
_atom_site_aniso_U_33
_atom_site_aniso_U_23
_atom_site_aniso_U_13
_atom_site_aniso_U_12
O 0.0441(14) 0.0224(11) 0.0316(12) -0.0100(9) -0.0025(10) -0.0064(10)
N0AA 0.0305(14) 0.0215(12) 0.0268(13) -0.0095(10) -0.0074(11) -0.0039(10)
N 0.0341(15) 0.0269(13) 0.0298(14) -0.0122(11) -0.0051(12) -0.0044(11)
C 0.0316(17) 0.0293(16) 0.0265(16) -0.0092(13) -0.0083(13) -0.0059(13)
C1 0.0325(17) 0.0234(15) 0.0291(16) -0.0072(13) -0.0085(13) -0.0056(13)
C2 0.0333(17) 0.0254(15) 0.0291(16) -0.0124(13) -0.0100(14) -0.0008(12)
C3 0.0288(16) 0.0193(14) 0.0251(15) -0.0070(12) -0.0082(13) -0.0001(11)
C4 0.0308(16) 0.0220(15) 0.0281(16) -0.0105(12) -0.0093(13) -0.0018(12)
C5 0.0328(17) 0.0287(16) 0.0273(16) -0.0088(13) -0.0088(14) -0.0044(13)
C6 0.0345(17) 0.0209(15) 0.0288(16) -0.0077(12) -0.0112(14) -0.0028(12)
C7 0.0374(18) 0.0258(16) 0.0328(17) -0.0149(13) -0.0078(14) -0.0053(13)
C8 0.0414(19) 0.0263(16) 0.0329(17) -0.0117(13) -0.0105(15) -0.0059(14)
C9 0.0400(18) 0.0239(15) 0.0289(16) -0.0101(13) -0.0095(14) -0.0084(13)
C10 0.0391(19) 0.0432(19) 0.0326(18) -0.0099(15) -0.0050(15) -0.0176(15)
C11 0.0402(18) 0.0235(15) 0.0321(17) -0.0050(13) -0.0125(14) -0.0090(13)
C12 0.059(2) 0.0262(17) 0.0346(19) -0.0152(14) 0.0029(17) -0.0135(16)
C13 0.0340(18) 0.0376(18) 0.0332(18) -0.0172(15) -0.0038(15) -0.0038(14)
C14 0.0335(17) 0.0174(14) 0.0250(15) -0.0052(12) -0.0067(13) -0.0056(12)
C15 0.056(2) 0.0242(16) 0.0368(19) -0.0096(14) -0.0123(17) -0.0099(15)
C16 0.0346(17) 0.0240(15) 0.0290(16) -0.0088(13) -0.0071(14) -0.0070(13)
C17 0.0388(18) 0.0271(16) 0.0347(18) -0.0103(14) -0.0113(15) -0.0076(13)
C18 0.0396(19) 0.0341(17) 0.0299(17) -0.0105(14) -0.0077(15) -0.0111(14)
C19 0.045(2) 0.0366(18) 0.040(2) -0.0129(15) -0.0117(17) -0.0134(16)
C1A 0.057(2) 0.0322(18) 0.040(2) -0.0106(15) -0.0124(17) -0.0186(16)
C1B 0.051(2) 0.0306(17) 0.0303(17) -0.0044(14) -0.0127(16) -0.0137(15)
C1C 0.0417(19) 0.0226(15) 0.0305(17) -0.0092(13) -0.0034(15) -0.0070(13)
C1D 0.059(2) 0.0373(19) 0.037(2) -0.0035(15) -0.0197(18) -0.0222(17)
C1E 0.0341(18) 0.046(2) 0.0323(18) -0.0142(16) -0.0010(15) -0.0104(15)
C1F 0.081(3) 0.0346(19) 0.0272(18) -0.0078(15) -0.0059(18) -0.0320(19)
O0AA 0.0428(13) 0.0332(12) 0.0343(13) -0.0116(10) -0.0073(11) -0.0154(10)
N1AA 0.0307(14) 0.0233(13) 0.0287(14) -0.0091(11) -0.0054(11) -0.0054(10)
N2AA 0.0406(16) 0.0268(14) 0.0308(15) -0.0099(11) -0.0063(12) -0.0080(12)
C1G 0.0378(18) 0.0260(16) 0.0322(17) -0.0121(13) -0.0072(14) -0.0064(13)
C1H 0.0321(17) 0.0248(15) 0.0308(17) -0.0122(13) -0.0085(14) -0.0007(12)
C1I 0.0313(17) 0.0233(15) 0.0348(18) -0.0104(13) -0.0078(14) -0.0020(12)
C1J 0.0324(17) 0.0221(15) 0.0346(17) -0.0096(13) -0.0081(14) -0.0042(13)
C1K 0.0347(17) 0.0264(15) 0.0320(17) -0.0117(13) -0.0066(14) -0.0047(13)
C1L 0.0366(18) 0.0289(16) 0.0370(18) -0.0123(14) -0.0057(15) -0.0113(14)
C1M 0.0328(17) 0.0241(15) 0.0330(17) -0.0119(13) -0.0084(14) -0.0037(13)
C1N 0.0345(17) 0.0244(15) 0.0326(17) -0.0089(13) -0.0080(14) -0.0050(13)
C1O 0.0353(18) 0.0265(16) 0.0349(18) -0.0123(14) -0.0057(14) -0.0078(13)
C1P 0.0317(17) 0.0251(15) 0.0293(17) -0.0094(13) -0.0080(13) -0.0048(12)
C1Q 0.0338(17) 0.0275(16) 0.0290(16) -0.0104(13) -0.0024(13) -0.0118(13)
C1R 0.046(2) 0.0328(18) 0.0305(18) -0.0069(14) -0.0077(16) -0.0084(15)
C1S 0.0357(18) 0.0283(16) 0.0328(17) -0.0102(13) -0.0077(14) -0.0113(13)
C1T 0.0404(19) 0.0237(16) 0.0338(18) -0.0094(13) -0.0025(15) -0.0047(13)
C1U 0.0283(16) 0.0239(15) 0.0333(17) -0.0100(13) -0.0082(13) -0.0026(12)
C1V 0.0400(19) 0.0406(19) 0.0314(18) -0.0149(15) -0.0078(15) -0.0137(15)
C1W 0.0330(17) 0.0229(15) 0.0340(17) -0.0142(13) -0.0051(14) -0.0026(12)
C1X 0.044(2) 0.0300(17) 0.0335(18) -0.0105(14) -0.0093(15) -0.0074(14)
C1Y 0.0358(18) 0.0352(18) 0.0397(19) -0.0180(15) -0.0039(15) -0.0091(14)
C1Z 0.048(2) 0.0392(19) 0.0342(19) -0.0128(15) -0.0049(16) -0.0183(16)
C20 0.0356(18) 0.0305(16) 0.0319(17) -0.0113(14) -0.0066(14) -0.0080(13)
C21 0.039(2) 0.0388(19) 0.0343(19) -0.0098(15) -0.0035(15) -0.0112(15)
C22 0.0390(18) 0.0263(16) 0.0284(17) -0.0090(13) -0.0063(14) -0.0087(13)
C23 0.0394(19) 0.0281(17) 0.042(2) -0.0182(15) 0.0019(16) -0.0103(14)
C24 0.054(2) 0.0374(19) 0.0349(19) -0.0093(15) -0.0048(17) -0.0202(17)
C25 0.0388(19) 0.0325(17) 0.0348(18) -0.0164(14) -0.0031(15) -0.0120(14)

loop_
_atom_type_symbol
_atom_type_description
_atom_type_scat_dispersion_real
_atom_type_scat_dispersion_imag
_atom_type_scat_source
C C 0.0181 0.0091 'International Tables Vol C Tables 4.2.6.8 and 6.1.1.4'
H H 0.0000 0.0000 'International Tables Vol C Tables 4.2.6.8 and 6.1.1.4'
N N 0.0311 0.0180 'International Tables Vol C Tables 4.2.6.8 and 6.1.1.4'
O O 0.0492 0.0322 'International Tables Vol C Tables 4.2.6.8 and 6.1.1.4'

loop_
_geom_angle_atom_site_label_1
_geom_angle_atom_site_label_2
_geom_angle_atom_site_label_3
_geom_angle
C2 N0AA C1 119.6(3)
C2 N0AA C3 120.4(3)
C3 N0AA C1 119.7(2)
C2 N C5 117.5(3)
C5 C C1 120.3(3)
C5 C C18 120.8(3)
C18 C C1 119.0(3)
O C1 N0AA 120.9(3)
O C1 C 125.6(3)
N0AA C1 C 113.5(3)
N0AA C2 C7 116.6(3)
N C2 N0AA 124.4(3)
N C2 C7 119.1(3)
N0AA C3 C14 116.9(3)
C4 C3 N0AA 120.8(3)
C4 C3 C14 121.1(3)
C3 C4 C6 119.4(3)
C3 C4 C16 120.9(3)
C6 C4 C16 118.9(3)
N C5 C 122.5(3)
N C5 C13 118.9(3)
C C5 C13 118.6(3)
C4 C6 C9 121.8(3)
C7 C6 C4 118.5(3)
C7 C6 C9 119.5(3)
C6 C7 C2 123.3(3)
C15 C8 C9 120.0(3)
C8 C9 C6 119.2(3)
C17 C9 C6 121.4(3)
C17 C9 C8 119.3(3)
C18 C10 C1E 119.7(3)
C14 C11 C1D 120.8(3)
C1F C12 C1C 120.3(4)
C1E C13 C5 119.7(3)
C11 C14 C3 117.9(3)
C11 C14 C1C 119.1(3)
C1C C14 C3 122.7(3)
C1A C15 C8 120.3(3)
C4 C16 C1B 111.2(3)
C19 C17 C9 120.0(3)
C10 C18 C 119.8(3)
C1A C19 C17 120.7(4)
C19 C1A C15 119.6(3)
C12 C1C C14 120.2(4)
C11 C1D C1F 119.7(4)
C13 C1E C10 121.4(3)
C12 C1F C1D 120.0(3)
C1H N1AA C1J 121.1(3)
C1M N1AA C1H 120.0(3)
C1M N1AA C1J 118.7(3)
C1M N2AA C1I 118.6(3)
C1U C1G C1M 123.7(3)
N1AA C1H C1Q 117.7(3)
C1P C1H N1AA 120.9(3)
C1P C1H C1Q 120.8(3)
N2AA C1I C1N 121.7(3)
N2AA C1I C1X 119.5(3)
C1X C1I C1N 118.8(3)
O0AA C1J N1AA 120.8(3)
O0AA C1J C1N 124.5(3)
N1AA C1J C1N 114.8(3)
C1T C1K C1W 120.9(3)
C25 C1L C1S 120.3(3)
N1AA C1M C1G 116.7(3)
N2AA C1M N1AA 124.3(3)
N2AA C1M C1G 118.9(3)
C1I C1N C1J 120.0(3)
C1Z C1N C1I 120.1(3)
C1Z C1N C1J 120.0(3)
C1Y C1O C1W 120.5(3)
C1H C1P C1U 119.3(3)
C1H C1P C22 120.4(3)
C1U C1P C22 119.6(3)
C1S C1Q C1H 119.5(3)
C1S C1Q C20 119.0(3)
C20 C1Q C1H 121.3(3)
C1X C1R C24 120.4(3)
C1Q C1S C1L 120.2(3)
C1K C1T C23 120.8(3)
C1G C1U C1P 118.6(3)
C1G C1U C1W 118.0(3)
C1P C1U C1W 123.2(3)
C25 C1V C20 120.3(3)
C1K C1W C1O 118.0(3)
C1K C1W C1U 123.8(3)
C1O C1W C1U 118.2(3)
C1R C1X C1I 120.5(3)
C23 C1Y C1O 121.0(3)
C24 C1Z C1N 120.3(3)
C1Q C20 C1V 120.4(3)
C1P C22 C21 110.8(3)
C1Y C23 C1T 118.8(3)
C1Z C24 C1R 119.9(3)
C1V C25 C1L 119.8(3)

loop_
_geom_bond_atom_site_label_1
_geom_bond_atom_site_label_2
_geom_bond_distance
O C1 1.213(4)
N0AA C1 1.433(4)
N0AA C2 1.409(4)
N0AA C3 1.421(4)
N C2 1.313(4)
N C5 1.376(4)
C C1 1.459(4)
C C5 1.396(4)
C C18 1.402(5)
C2 C7 1.423(4)
C3 C4 1.356(4)
C3 C14 1.495(4)
C4 C6 1.458(4)
C4 C16 1.513(4)
C5 C13 1.412(5)
C6 C7 1.356(5)
C6 C9 1.489(4)
C8 C9 1.403(4)
C8 C15 1.389(5)
C9 C17 1.388(5)
C10 C18 1.372(5)
C10 C1E 1.394(5)
C11 C14 1.387(5)
C11 C1D 1.387(5)
C12 C1C 1.388(5)
C12 C1F 1.381(6)
C13 C1E 1.371(5)
C14 C1C 1.394(4)
C15 C1A 1.383(5)
C16 C1B 1.527(5)
C17 C19 1.387(5)
C19 C1A 1.383(5)
C1D C1F 1.390(6)
O0AA C1J 1.225(4)
N1AA C1H 1.423(4)
N1AA C1J 1.429(4)
N1AA C1M 1.415(4)
N2AA C1I 1.370(4)
N2AA C1M 1.307(4)
C1G C1M 1.419(4)
C1G C1U 1.353(5)
C1H C1P 1.364(4)
C1H C1Q 1.499(4)
C1I C1N 1.409(5)
C1I C1X 1.404(5)
C1J C1N 1.453(5)
C1K C1T 1.381(5)
C1K C1W 1.393(5)
C1L C1S 1.397(5)
C1L C25 1.387(5)
C1N C1Z 1.396(5)
C1O C1W 1.398(5)
C1O C1Y 1.392(5)
C1P C1U 1.460(4)
C1P C22 1.517(4)
C1Q C1S 1.388(5)
C1Q C20 1.393(5)
C1R C1X 1.372(5)
C1R C24 1.406(5)
C1T C23 1.392(5)
C1U C1W 1.495(4)
C1V C20 1.398(5)
C1V C25 1.375(5)
C1Y C23 1.372(5)
C1Z C24 1.374(5)
C21 C22 1.523(5)
